data_7025781
loop_
_publ_author_name
'Waddell, Paul G.'
'Slawin, Alexandra M. Z.'
'Woollins, J. Derek'

_publ_section_title
;
 Correlating Pt-P bond lengths and Pt-P coupling constants.
;
_journal_issue 37
_journal_name_full 'Dalton transactions (Cambridge, England : 2003)'
_journal_page_first 8620
_journal_page_last 8625
_journal_paper_doi 10.1039/c003256e
_journal_volume 39
_journal_year 2010
_chemical_formula_moiety 'C36 H30 Br2 P2 Pt, C H Cl3 '
_chemical_formula_sum 'C37 H31 Br2 Cl3 P2 Pt'
_chemical_formula_weight 998.86
_space_group_IT_number 2
_symmetry_cell_setting triclinic
_symmetry_Int_Tables_number 2
_symmetry_space_group_name_Hall '-P 1'
_symmetry_space_group_name_H-M 'P -1'
_cell_angle_alpha 90.826(6)
_cell_angle_beta 98.341(7)
_cell_angle_gamma 106.986(8)
_cell_formula_units_Z 2
_cell_length_a 11.1265(7)
_cell_length_b 11.7130(7)
_cell_length_c 14.2633(10)
_cell_measurement_reflns_used 17571
_cell_measurement_temperature 125.1
_cell_measurement_theta_max 27.5
_cell_measurement_theta_min 3.0
_cell_volume 1755.8(2)
_computing_cell_refinement PROCESS-AUTO
_computing_data_collection PROCESS-AUTO
_computing_data_reduction CrystalStructure
_computing_publication_material 'CrystalStructure 3.8'
_computing_structure_refinement SHELXL
_computing_structure_solution 'DIRDIF99 (PATTY)'
_diffrn_ambient_temperature 125.1
_diffrn_detector_area_resol_mean 6.85
_diffrn_measured_fraction_theta_full 0.998
_diffrn_measured_fraction_theta_max 0.998
_diffrn_measurement_device_type 'Rigaku SCXmini'
_diffrn_measurement_method \w
_diffrn_radiation_type 'Mo K\a'
_diffrn_radiation_wavelength 0.71075
_diffrn_reflns_av_R_equivalents 0.036
_diffrn_reflns_limit_h_max 13
_diffrn_reflns_limit_h_min -13
_diffrn_reflns_limit_k_max 13
_diffrn_reflns_limit_k_min -13
_diffrn_reflns_limit_l_max 16
_diffrn_reflns_limit_l_min -16
_diffrn_reflns_number 15229
_diffrn_reflns_theta_full 25.00
_diffrn_reflns_theta_max 25.00
_exptl_absorpt_coefficient_mu 6.608
_exptl_absorpt_correction_T_max 0.5297
_exptl_absorpt_correction_T_min 0.2587
_exptl_absorpt_correction_type multi-scan
_exptl_absorpt_process_details CrystalClear
_exptl_crystal_colour Colorless
_exptl_crystal_density_diffrn 1.889
_exptl_crystal_density_method 'not measured'
_exptl_crystal_description Prism
_exptl_crystal_F_000 964.00
_exptl_crystal_size_max 0.28
_exptl_crystal_size_mid 0.12
_exptl_crystal_size_min 0.11
_refine_diff_density_max 1.00
_refine_diff_density_min -0.88
_refine_ls_extinction_method none
_refine_ls_goodness_of_fit_ref 1.097
_refine_ls_hydrogen_treatment refall
_refine_ls_number_parameters 407
_refine_ls_number_reflns 6155
_refine_ls_R_factor_gt 0.0285
_refine_ls_shift/su_max 0.0010
_refine_ls_structure_factor_coef Fsqd
_refine_ls_weighting_details 'w = 1/[\s^2^(Fo^2^)+(0.0125P)^2^+5.9741P] where P=(Fo^2^+2Fc^2^)/3'
_refine_ls_weighting_scheme calc
_refine_ls_wR_factor_ref 0.0595
_reflns_number_gt 5684
_reflns_number_total 6155
_reflns_threshold_expression F^2^>2.0\s(F^2^)
_cod_data_source_file c003256e.txt
_cod_data_source_block '_User-defined8'
_cod_original_cell_volume 1755.81(20)
_cod_original_formula_sum 'C37 H31 Br2 Cl3 P2 Pt '
_cod_database_code 7025781

loop_
_symmetry_equiv_pos_site_id
_symmetry_equiv_pos_as_xyz
1 +X,+Y,+Z
2 -X,-Y,-Z

loop_
_atom_site_label
_atom_site_type_symbol
_atom_site_fract_x
_atom_site_fract_y
_atom_site_fract_z
_atom_site_U_iso_or_equiv
_atom_site_adp_type
_atom_site_occupancy
_atom_site_symmetry_multiplicity
_atom_site_calc_flag
_atom_site_refinement_flags
Pt(1) Pt 0.220209(16) 0.039451(15) 0.263987(12) 0.01175(5) Uani 1.00 1 d .
Br(1) Br 0.08761(5) -0.15659(4) 0.30489(4) 0.02549(12) Uani 1.00 1 d .
Br(2) Br 0.38708(4) -0.06055(4) 0.25424(4) 0.02335(12) Uani 1.00 1 d .
Cl(1) Cl 0.26853(12) 0.35724(12) 0.90960(9) 0.0299(2) Uani 1.00 1 d .
Cl(2) Cl 0.08162(14) 0.48392(14) 0.91107(12) 0.0445(3) Uani 1.00 1 d .
Cl(3) Cl 0.18502(16) 0.46247(15) 0.74078(11) 0.0476(4) Uani 1.00 1 d .
P(1) P 0.06031(11) 0.12127(10) 0.26888(8) 0.0131(2) Uani 1.00 1 d .
P(2) P 0.37191(10) 0.20878(10) 0.23913(8) 0.0129(2) Uani 1.00 1 d .
C(1) C -0.0830(4) 0.0286(4) 0.3110(3) 0.0168(9) Uani 1.00 1 d .
C(2) C -0.1119(4) 0.0481(4) 0.3999(3) 0.0207(10) Uani 1.00 1 d .
C(3) C -0.2248(4) -0.0204(4) 0.4260(3) 0.0242(11) Uani 1.00 1 d .
C(4) C -0.3083(4) -0.1094(4) 0.3646(3) 0.0259(11) Uani 1.00 1 d .
C(5) C -0.2800(4) -0.1320(4) 0.2769(3) 0.0271(11) Uani 1.00 1 d .
C(6) C -0.1682(4) -0.0629(4) 0.2490(3) 0.0216(10) Uani 1.00 1 d .
C(7) C 0.1050(4) 0.2556(4) 0.3477(3) 0.0167(9) Uani 1.00 1 d .
C(8) C 0.0717(4) 0.3587(4) 0.3263(3) 0.0187(10) Uani 1.00 1 d .
C(9) C 0.1004(4) 0.4518(4) 0.3948(3) 0.0260(11) Uani 1.00 1 d .
C(10) C 0.1606(5) 0.4424(4) 0.4842(3) 0.0338(13) Uani 1.00 1 d .
C(11) C 0.1957(5) 0.3402(4) 0.5067(3) 0.0310(12) Uani 1.00 1 d .
C(12) C 0.1683(4) 0.2478(4) 0.4377(3) 0.0220(10) Uani 1.00 1 d .
C(13) C -0.0088(4) 0.1542(3) 0.1525(3) 0.0151(9) Uani 1.00 1 d .
C(14) C 0.0432(4) 0.1384(3) 0.0716(3) 0.0171(9) Uani 1.00 1 d .
C(15) C -0.0160(4) 0.1554(4) -0.0179(3) 0.0229(11) Uani 1.00 1 d .
C(16) C -0.1270(4) 0.1879(4) -0.0267(3) 0.0242(11) Uani 1.00 1 d .
C(17) C -0.1790(4) 0.2027(4) 0.0531(3) 0.0247(11) Uani 1.00 1 d .
C(18) C -0.1218(4) 0.1856(4) 0.1413(3) 0.0224(10) Uani 1.00 1 d .
C(19) C 0.3515(4) 0.3577(3) 0.2498(3) 0.0150(9) Uani 1.00 1 d .
C(20) C 0.4085(4) 0.4352(4) 0.3287(3) 0.0225(10) Uani 1.00 1 d .
C(21) C 0.3977(5) 0.5503(4) 0.3324(4) 0.0311(12) Uani 1.00 1 d .
C(22) C 0.3303(5) 0.5897(4) 0.2577(4) 0.0297(12) Uani 1.00 1 d .
C(23) C 0.2718(4) 0.5137(4) 0.1781(3) 0.0239(11) Uani 1.00 1 d .
C(24) C 0.2821(4) 0.3977(4) 0.1735(3) 0.0182(10) Uani 1.00 1 d .
C(25) C 0.5119(4) 0.2201(3) 0.3281(3) 0.0135(9) Uani 1.00 1 d .
C(26) C 0.6350(4) 0.2581(4) 0.3074(3) 0.0183(10) Uani 1.00 1 d .
C(27) C 0.7373(4) 0.2667(4) 0.3778(3) 0.0215(10) Uani 1.00 1 d .
C(28) C 0.7186(4) 0.2377(4) 0.4689(3) 0.0216(10) Uani 1.00 1 d .
C(29) C 0.5968(4) 0.1985(4) 0.4902(3) 0.0219(10) Uani 1.00 1 d .
C(30) C 0.4934(4) 0.1895(4) 0.4198(3) 0.0200(10) Uani 1.00 1 d .
C(31) C 0.4222(4) 0.2117(4) 0.1221(3) 0.0150(9) Uani 1.00 1 d .
C(32) C 0.5012(4) 0.3174(4) 0.0946(3) 0.0168(9) Uani 1.00 1 d .
C(33) C 0.5430(4) 0.3212(4) 0.0069(3) 0.0189(10) Uani 1.00 1 d .
C(34) C 0.5042(4) 0.2201(4) -0.0539(3) 0.0205(10) Uani 1.00 1 d .
C(35) C 0.4243(4) 0.1151(4) -0.0277(3) 0.0207(10) Uani 1.00 1 d .
C(36) C 0.3826(4) 0.1107(4) 0.0594(3) 0.0173(9) Uani 1.00 1 d .
C(37) C 0.1389(4) 0.3914(4) 0.8425(3) 0.0216(10) Uani 1.00 1 d .
H(2) H -0.0542 0.1087 0.4431 0.025 Uiso 1.00 1 c R
H(3) H -0.2446 -0.0059 0.4868 0.029 Uiso 1.00 1 c R
H(4) H -0.3859 -0.1555 0.3829 0.031 Uiso 1.00 1 c R
H(5) H -0.3370 -0.1950 0.2354 0.033 Uiso 1.00 1 c R
H(6) H -0.1494 -0.0776 0.1879 0.026 Uiso 1.00 1 c R
H(8) H 0.0293 0.3655 0.2648 0.022 Uiso 1.00 1 c R
H(9) H 0.0784 0.5226 0.3798 0.031 Uiso 1.00 1 c R
H(10) H 0.1784 0.5061 0.5310 0.041 Uiso 1.00 1 c R
H(11) H 0.2378 0.3338 0.5685 0.037 Uiso 1.00 1 c R
H(12) H 0.1931 0.1782 0.4521 0.026 Uiso 1.00 1 c R
H(14) H 0.1194 0.1161 0.0775 0.021 Uiso 1.00 1 c R
H(15) H 0.0197 0.1447 -0.0727 0.028 Uiso 1.00 1 c R
H(16) H -0.1673 0.1999 -0.0875 0.029 Uiso 1.00 1 c R
H(17) H -0.2551 0.2250 0.0469 0.030 Uiso 1.00 1 c R
H(18) H -0.1593 0.1952 0.1955 0.027 Uiso 1.00 1 c R
H(20) H 0.4554 0.4093 0.3808 0.027 Uiso 1.00 1 c R
H(21) H 0.4372 0.6024 0.3870 0.037 Uiso 1.00 1 c R
H(22) H 0.3239 0.6687 0.2608 0.036 Uiso 1.00 1 c R
H(23) H 0.2248 0.5405 0.1266 0.029 Uiso 1.00 1 c R
H(24) H 0.2422 0.3458 0.1189 0.022 Uiso 1.00 1 c R
H(26) H 0.6490 0.2782 0.2448 0.022 Uiso 1.00 1 c R
H(27) H 0.8214 0.2929 0.3631 0.026 Uiso 1.00 1 c R
H(28) H 0.7894 0.2446 0.5170 0.026 Uiso 1.00 1 c R
H(29) H 0.5834 0.1777 0.5528 0.026 Uiso 1.00 1 c R
H(30) H 0.4095 0.1621 0.4345 0.024 Uiso 1.00 1 c R
H(32) H 0.5268 0.3874 0.1359 0.020 Uiso 1.00 1 c R
H(33) H 0.5980 0.3933 -0.0110 0.023 Uiso 1.00 1 c R
H(34) H 0.5325 0.2226 -0.1138 0.025 Uiso 1.00 1 c R
H(35) H 0.3978 0.0456 -0.0697 0.025 Uiso 1.00 1 c R
H(36) H 0.3268 0.0386 0.0766 0.021 Uiso 1.00 1 c R
H(37) H 0.0692 0.3153 0.8227 0.032 Uiso 1.00 1 c R

loop_
_atom_site_aniso_label
_atom_site_aniso_U_11
_atom_site_aniso_U_22
_atom_site_aniso_U_33
_atom_site_aniso_U_12
_atom_site_aniso_U_13
_atom_site_aniso_U_23
Pt(1) 0.01265(9) 0.01093(9) 0.01199(9) 0.00370(7) 0.00257(6) 0.00091(6)
Br(1) 0.0236(2) 0.0195(2) 0.0301(2) 0.0020(2) 0.0026(2) 0.0041(2)
Br(2) 0.0251(2) 0.0212(2) 0.0272(2) 0.0115(2) 0.0054(2) 0.0023(2)
Cl(1) 0.0287(6) 0.0300(7) 0.0322(7) 0.0124(5) 0.0005(5) 0.0039(5)
Cl(2) 0.0460(8) 0.0429(8) 0.0530(9) 0.0253(7) 0.0106(7) -0.0033(7)
Cl(3) 0.0627(10) 0.0487(9) 0.0296(8) 0.0116(8) 0.0101(7) 0.0188(7)
P(1) 0.0137(5) 0.0144(5) 0.0121(5) 0.0052(4) 0.0034(4) 0.0010(4)
P(2) 0.0135(5) 0.0123(5) 0.0129(5) 0.0032(4) 0.0035(4) 0.0007(4)
C(1) 0.016(2) 0.017(2) 0.021(2) 0.0076(19) 0.0069(19) 0.0029(19)
C(2) 0.026(2) 0.019(2) 0.021(2) 0.010(2) 0.007(2) 0.005(2)
C(3) 0.032(2) 0.026(2) 0.024(2) 0.016(2) 0.019(2) 0.011(2)
C(4) 0.019(2) 0.034(3) 0.033(3) 0.014(2) 0.014(2) 0.018(2)
C(5) 0.018(2) 0.031(2) 0.027(2) 0.001(2) -0.000(2) 0.006(2)
C(6) 0.015(2) 0.029(2) 0.022(2) 0.006(2) 0.0065(19) 0.006(2)
C(7) 0.017(2) 0.016(2) 0.019(2) 0.0048(19) 0.0112(19) 0.0020(19)
C(8) 0.019(2) 0.021(2) 0.019(2) 0.006(2) 0.0103(19) 0.004(2)
C(9) 0.033(2) 0.019(2) 0.029(2) 0.009(2) 0.011(2) -0.001(2)
C(10) 0.052(3) 0.025(2) 0.024(2) 0.009(2) 0.010(2) -0.009(2)
C(11) 0.046(3) 0.029(3) 0.018(2) 0.013(2) 0.002(2) -0.000(2)
C(12) 0.028(2) 0.019(2) 0.019(2) 0.008(2) 0.001(2) 0.001(2)
C(13) 0.016(2) 0.012(2) 0.016(2) 0.0036(19) -0.0003(18) 0.0006(18)
C(14) 0.017(2) 0.012(2) 0.021(2) 0.0034(19) 0.0024(19) 0.0007(19)
C(15) 0.031(2) 0.016(2) 0.017(2) -0.001(2) 0.005(2) 0.002(2)
C(16) 0.028(2) 0.015(2) 0.022(2) 0.002(2) -0.010(2) 0.002(2)
C(17) 0.024(2) 0.023(2) 0.027(2) 0.012(2) -0.005(2) -0.002(2)
C(18) 0.019(2) 0.022(2) 0.027(2) 0.007(2) 0.007(2) 0.000(2)
C(19) 0.017(2) 0.011(2) 0.019(2) 0.0029(19) 0.0118(18) 0.0032(19)
C(20) 0.028(2) 0.019(2) 0.021(2) 0.007(2) 0.006(2) 0.001(2)
C(21) 0.042(3) 0.016(2) 0.033(3) 0.003(2) 0.010(2) -0.007(2)
C(22) 0.041(3) 0.013(2) 0.040(3) 0.011(2) 0.020(2) 0.004(2)
C(23) 0.027(2) 0.020(2) 0.032(2) 0.011(2) 0.018(2) 0.016(2)
C(24) 0.021(2) 0.019(2) 0.016(2) 0.005(2) 0.0097(19) 0.0037(19)
C(25) 0.014(2) 0.010(2) 0.016(2) 0.0022(18) 0.0032(18) 0.0009(18)
C(26) 0.017(2) 0.020(2) 0.019(2) 0.005(2) 0.0062(19) 0.001(2)
C(27) 0.014(2) 0.022(2) 0.029(2) 0.005(2) 0.007(2) 0.001(2)
C(28) 0.020(2) 0.022(2) 0.021(2) 0.007(2) -0.003(2) -0.002(2)
C(29) 0.027(2) 0.025(2) 0.015(2) 0.009(2) 0.002(2) 0.002(2)
C(30) 0.017(2) 0.024(2) 0.020(2) 0.005(2) 0.0063(19) 0.003(2)
C(31) 0.015(2) 0.019(2) 0.016(2) 0.0106(19) 0.0041(18) 0.0025(19)
C(32) 0.017(2) 0.020(2) 0.015(2) 0.007(2) 0.0008(18) -0.0004(19)
C(33) 0.014(2) 0.025(2) 0.018(2) 0.005(2) 0.0069(19) 0.006(2)
C(34) 0.018(2) 0.036(3) 0.011(2) 0.013(2) 0.0051(18) 0.001(2)
C(35) 0.020(2) 0.024(2) 0.019(2) 0.010(2) 0.0021(19) -0.002(2)
C(36) 0.018(2) 0.017(2) 0.018(2) 0.008(2) 0.0025(19) 0.0009(19)
C(37) 0.025(2) 0.017(2) 0.023(2) 0.005(2) 0.003(2) 0.004(2)

loop_
_atom_type_symbol
_atom_type_description
_atom_type_scat_dispersion_real
_atom_type_scat_dispersion_imag
_atom_type_scat_source
Pt Pt -1.703 8.390
;
International Tables for Crystallography
(1992, Vol. C, Tables 4.2.6.8 and 6.1.1.4)
;
Br Br -0.290 2.459
;
International Tables for Crystallography
(1992, Vol. C, Tables 4.2.6.8 and 6.1.1.4)
;
P P 0.102 0.094
;
International Tables for Crystallography
(1992, Vol. C, Tables 4.2.6.8 and 6.1.1.4)
;
C C 0.003 0.002
;
International Tables for Crystallography
(1992, Vol. C, Tables 4.2.6.8 and 6.1.1.4)
;
H H 0.000 0.000
;
International Tables for Crystallography
(1992, Vol. C, Table 6.1.1.4)
;
Cl Cl 0.148 0.159
;
International Tables for Crystallography
(1992, Vol. C, Tables 4.2.6.8 and 6.1.1.4)
;

loop_
_geom_angle_atom_site_label_1
_geom_angle_atom_site_label_2
_geom_angle_atom_site_label_3
_geom_angle
_geom_angle_publ_flag
Br(1) Pt(1) Br(2) 86.000(18) yes
Br(1) Pt(1) P(1) 91.60(3) yes
Br(1) Pt(1) P(2) 169.66(3) yes
Br(2) Pt(1) P(1) 176.84(2) yes
Br(2) Pt(1) P(2) 85.02(3) yes
P(1) Pt(1) P(2) 97.55(4) yes
Pt(1) P(1) C(1) 117.01(17) yes
Pt(1) P(1) C(7) 113.60(16) yes
Pt(1) P(1) C(13) 113.43(17) yes
C(1) P(1) C(7) 102.3(2) yes
C(1) P(1) C(13) 100.3(2) yes
C(7) P(1) C(13) 108.8(2) yes
Pt(1) P(2) C(19) 122.80(15) yes
Pt(1) P(2) C(25) 106.91(14) yes
Pt(1) P(2) C(31) 114.86(13) yes
C(19) P(2) C(25) 102.74(19) yes
C(19) P(2) C(31) 100.8(2) yes
C(25) P(2) C(31) 107.4(2) yes
P(1) C(1) C(2) 122.7(3) yes
P(1) C(1) C(6) 118.3(3) yes
C(2) C(1) C(6) 119.0(4) yes
C(1) C(2) C(3) 120.2(3) yes
C(2) C(3) C(4) 120.4(4) yes
C(3) C(4) C(5) 120.3(4) yes
C(4) C(5) C(6) 120.0(4) yes
C(1) C(6) C(5) 120.0(4) yes
P(1) C(7) C(8) 124.7(3) yes
P(1) C(7) C(12) 115.8(3) yes
C(8) C(7) C(12) 119.3(4) yes
C(7) C(8) C(9) 120.0(4) yes
C(8) C(9) C(10) 120.4(5) yes
C(9) C(10) C(11) 120.5(4) yes
C(10) C(11) C(12) 119.0(4) yes
C(7) C(12) C(11) 120.8(5) yes
P(1) C(13) C(14) 120.9(3) yes
P(1) C(13) C(18) 120.3(3) yes
C(14) C(13) C(18) 118.6(4) yes
C(13) C(14) C(15) 120.2(4) yes
C(14) C(15) C(16) 119.9(4) yes
C(15) C(16) C(17) 119.9(4) yes
C(16) C(17) C(18) 120.6(5) yes
C(13) C(18) C(17) 120.7(5) yes
P(2) C(19) C(20) 121.8(3) yes
P(2) C(19) C(24) 119.3(3) yes
C(20) C(19) C(24) 118.8(4) yes
C(19) C(20) C(21) 120.6(4) yes
C(20) C(21) C(22) 120.7(4) yes
C(21) C(22) C(23) 119.8(5) yes
C(22) C(23) C(24) 120.0(4) yes
C(19) C(24) C(23) 120.1(4) yes
P(2) C(25) C(26) 122.6(3) yes
P(2) C(25) C(30) 118.4(3) yes
C(26) C(25) C(30) 119.0(4) yes
C(25) C(26) C(27) 120.1(4) yes
C(26) C(27) C(28) 120.6(4) yes
C(27) C(28) C(29) 119.9(4) yes
C(28) C(29) C(30) 119.8(4) yes
C(25) C(30) C(29) 120.5(4) yes
P(2) C(31) C(32) 119.4(3) yes
P(2) C(31) C(36) 121.7(3) yes
C(32) C(31) C(36) 118.9(4) yes
C(31) C(32) C(33) 120.5(4) yes
C(32) C(33) C(34) 119.8(4) yes
C(33) C(34) C(35) 120.1(4) yes
C(34) C(35) C(36) 120.3(4) yes
C(31) C(36) C(35) 120.3(4) yes
Cl(1) C(37) Cl(2) 110.3(2) yes
Cl(1) C(37) Cl(3) 110.1(2) yes
Cl(2) C(37) Cl(3) 109.9(2) yes
C(1) C(2) H(2) 119.9 no
C(3) C(2) H(2) 119.9 no
C(2) C(3) H(3) 119.8 no
C(4) C(3) H(3) 119.8 no
C(3) C(4) H(4) 119.8 no
C(5) C(4) H(4) 119.9 no
C(4) C(5) H(5) 120.0 no
C(6) C(5) H(5) 120.0 no
C(1) C(6) H(6) 120.0 no
C(5) C(6) H(6) 120.0 no
C(7) C(8) H(8) 120.0 no
C(9) C(8) H(8) 120.0 no
C(8) C(9) H(9) 119.8 no
C(10) C(9) H(9) 119.8 no
C(9) C(10) H(10) 119.8 no
C(11) C(10) H(10) 119.8 no
C(10) C(11) H(11) 120.5 no
C(12) C(11) H(11) 120.5 no
C(7) C(12) H(12) 119.6 no
C(11) C(12) H(12) 119.6 no
C(13) C(14) H(14) 119.9 no
C(15) C(14) H(14) 119.9 no
C(14) C(15) H(15) 120.0 no
C(16) C(15) H(15) 120.0 no
C(15) C(16) H(16) 120.1 no
C(17) C(16) H(16) 120.1 no
C(16) C(17) H(17) 119.7 no
C(18) C(17) H(17) 119.7 no
C(13) C(18) H(18) 119.6 no
C(17) C(18) H(18) 119.6 no
C(19) C(20) H(20) 119.7 no
C(21) C(20) H(20) 119.7 no
C(20) C(21) H(21) 119.6 no
C(22) C(21) H(21) 119.6 no
C(21) C(22) H(22) 120.1 no
C(23) C(22) H(22) 120.1 no
C(22) C(23) H(23) 120.0 no
C(24) C(23) H(23) 120.0 no
C(19) C(24) H(24) 120.0 no
C(23) C(24) H(24) 120.0 no
C(25) C(26) H(26) 119.9 no
C(27) C(26) H(26) 119.9 no
C(26) C(27) H(27) 119.7 no
C(28) C(27) H(27) 119.7 no
C(27) C(28) H(28) 120.1 no
C(29) C(28) H(28) 120.1 no
C(28) C(29) H(29) 120.1 no
C(30) C(29) H(29) 120.1 no
C(25) C(30) H(30) 119.7 no
C(29) C(30) H(30) 119.7 no
C(31) C(32) H(32) 119.7 no
C(33) C(32) H(32) 119.7 no
C(32) C(33) H(33) 120.1 no
C(34) C(33) H(33) 120.1 no
C(33) C(34) H(34) 120.0 no
C(35) C(34) H(34) 120.0 no
C(34) C(35) H(35) 119.8 no
C(36) C(35) H(35) 119.8 no
C(31) C(36) H(36) 119.8 no
C(35) C(36) H(36) 119.8 no
Cl(1) C(37) H(37) 108.8 no
Cl(2) C(37) H(37) 108.9 no
Cl(3) C(37) H(37) 108.8 no

loop_
_geom_bond_atom_site_label_1
_geom_bond_atom_site_label_2
_geom_bond_distance
_geom_bond_publ_flag
Pt(1) Br(1) 2.4696(4) yes
Pt(1) Br(2) 2.4859(5) yes
Pt(1) P(1) 2.2625(13) yes
Pt(1) P(2) 2.2686(10) yes
Cl(1) C(37) 1.762(5) yes
Cl(2) C(37) 1.758(5) yes
Cl(3) C(37) 1.751(5) yes
P(1) C(1) 1.834(4) yes
P(1) C(7) 1.821(4) yes
P(1) C(13) 1.822(4) yes
P(2) C(19) 1.831(5) yes
P(2) C(25) 1.831(4) yes
P(2) C(31) 1.833(4) yes
C(1) C(2) 1.385(7) yes
C(1) C(6) 1.402(5) yes
C(2) C(3) 1.384(6) yes
C(3) C(4) 1.374(6) yes
C(4) C(5) 1.373(7) yes
C(5) C(6) 1.387(6) yes
C(7) C(8) 1.388(7) yes
C(7) C(12) 1.390(6) yes
C(8) C(9) 1.385(6) yes
C(9) C(10) 1.374(7) yes
C(10) C(11) 1.391(8) yes
C(11) C(12) 1.388(7) yes
C(13) C(14) 1.397(7) yes
C(13) C(18) 1.398(7) yes
C(14) C(15) 1.394(6) yes
C(15) C(16) 1.383(7) yes
C(16) C(17) 1.380(7) yes
C(17) C(18) 1.370(7) yes
C(19) C(20) 1.386(6) yes
C(19) C(24) 1.407(6) yes
C(20) C(21) 1.390(7) yes
C(21) C(22) 1.375(8) yes
C(22) C(23) 1.388(6) yes
C(23) C(24) 1.398(7) yes
C(25) C(26) 1.388(6) yes
C(25) C(30) 1.389(6) yes
C(26) C(27) 1.383(6) yes
C(27) C(28) 1.378(7) yes
C(28) C(29) 1.378(6) yes
C(29) C(30) 1.391(6) yes
C(31) C(32) 1.392(6) yes
C(31) C(36) 1.394(6) yes
C(32) C(33) 1.393(6) yes
C(33) C(34) 1.379(6) yes
C(34) C(35) 1.384(6) yes
C(35) C(36) 1.384(7) yes
C(2) H(2) 0.950 no
C(3) H(3) 0.950 no
C(4) H(4) 0.950 no
C(5) H(5) 0.950 no
C(6) H(6) 0.950 no
C(8) H(8) 0.950 no
C(9) H(9) 0.950 no
C(10) H(10) 0.950 no
C(11) H(11) 0.950 no
C(12) H(12) 0.950 no
C(14) H(14) 0.950 no
C(15) H(15) 0.950 no
C(16) H(16) 0.950 no
C(17) H(17) 0.950 no
C(18) H(18) 0.950 no
C(20) H(20) 0.950 no
C(21) H(21) 0.950 no
C(22) H(22) 0.950 no
C(23) H(23) 0.950 no
C(24) H(24) 0.950 no
C(26) H(26) 0.950 no
C(27) H(27) 0.950 no
C(28) H(28) 0.950 no
C(29) H(29) 0.950 no
C(30) H(30) 0.950 no
C(32) H(32) 0.950 no
C(33) H(33) 0.950 no
C(34) H(34) 0.950 no
C(35) H(35) 0.950 no
C(36) H(36) 0.950 no
C(37) H(37) 1.000 no

loop_
_geom_contact_atom_site_label_1
_geom_contact_atom_site_label_2
_geom_contact_distance
_geom_contact_site_symmetry_2
Br(1) C(37) 3.547(4) 2_556
Cl(1) C(32) 3.555(4) 1_556
Cl(1) C(33) 3.312(5) 1_556
Cl(1) C(34) 3.438(5) 1_556
Cl(2) Cl(2) 3.404(2) 2_567
Cl(2) C(17) 3.517(5) 2_566
Cl(3) C(26) 3.440(4) 2_666
Cl(3) C(27) 3.556(5) 2_666
C(2) C(27) 3.442(7) 1_455
C(2) C(28) 3.518(8) 1_455
C(3) C(12) 3.470(7) 2_556
C(3) C(27) 3.574(7) 1_455
C(3) C(28) 3.329(7) 1_455
C(12) C(3) 3.470(7) 2_556
C(14) C(15) 3.431(6) 2_555
C(15) C(14) 3.431(6) 2_555
C(15) C(37) 3.598(6) 1_554
C(17) Cl(2) 3.517(5) 2_566
C(26) Cl(3) 3.440(4) 2_666
C(27) Cl(3) 3.556(5) 2_666
C(27) C(2) 3.442(7) 1_655
C(27) C(3) 3.574(7) 1_655
C(28) C(2) 3.518(8) 1_655
C(28) C(3) 3.329(7) 1_655
C(32) Cl(1) 3.555(4) 1_554
C(33) Cl(1) 3.312(5) 1_554
C(34) Cl(1) 3.438(5) 1_554
C(37) Br(1) 3.547(4) 2_556
C(37) C(15) 3.598(6) 1_556
Pt(1) H(3) 3.562 2_556
Pt(1) H(16) 3.598 2_555
Br(1) H(3) 3.448 2_556
Br(1) H(15) 3.372 2_555
Br(1) H(16) 3.416 2_555
Br(1) H(28) 3.046 2_656
Br(1) H(37) 2.627 2_556
Br(2) H(4) 3.367 1_655
Br(2) H(16) 3.189 2_555
Br(2) H(22) 3.047 1_545
Br(2) H(29) 3.110 2_656
Br(2) H(34) 3.134 2_655
Cl(1) H(5) 3.108 2_556
Cl(1) H(6) 3.349 2_556
Cl(1) H(15) 3.181 1_556
Cl(1) H(24) 3.042 1_556
Cl(1) H(32) 3.325 2_666
Cl(1) H(33) 3.574 1_556
Cl(1) H(33) 3.091 2_666
Cl(2) H(8) 3.381 2_566
Cl(2) H(17) 3.387 2_566
Cl(2) H(23) 3.214 1_556
Cl(2) H(23) 3.300 2_566
Cl(2) H(33) 3.504 2_666
Cl(3) H(8) 3.538 2_566
Cl(3) H(9) 3.228 2_566
Cl(3) H(10) 3.036 .
Cl(3) H(11) 3.080 .
Cl(3) H(26) 3.046 2_666
Cl(3) H(27) 3.259 2_666
Cl(3) H(32) 3.384 2_666
C(2) H(2) 3.565 2_556
C(2) H(12) 3.408 2_556
C(2) H(27) 3.197 1_455
C(2) H(28) 3.345 1_455
C(3) H(12) 2.619 2_556
C(3) H(28) 3.299 1_455
C(3) H(30) 3.198 2_556
C(4) H(11) 3.082 2_556
C(4) H(12) 2.970 2_556
C(4) H(29) 3.323 2_556
C(4) H(30) 3.232 2_556
C(5) H(11) 3.342 2_556
C(5) H(34) 3.275 2_555
C(5) H(35) 3.350 2_555
C(6) H(15) 3.469 2_555
C(6) H(35) 3.396 2_555
C(7) H(27) 3.347 1_455
C(8) H(27) 2.795 1_455
C(9) H(10) 3.580 2_566
C(9) H(27) 3.083 1_455
C(9) H(28) 3.550 2_666
C(10) H(28) 3.544 2_666
C(12) H(3) 3.337 2_556
C(14) H(14) 3.498 2_555
C(14) H(15) 3.184 2_555
C(15) H(6) 3.509 2_555
C(15) H(14) 3.108 2_555
C(15) H(36) 3.512 2_555
C(15) H(37) 3.047 1_554
C(16) H(36) 2.920 2_555
C(16) H(37) 3.340 1_554
C(17) H(35) 3.239 2_555
C(17) H(36) 3.220 2_555
C(18) H(26) 3.539 1_455
C(18) H(27) 3.595 1_455
C(18) H(35) 3.459 2_555
C(21) H(4) 3.574 1_665
C(21) H(29) 3.498 2_666
C(22) H(34) 3.234 2_665
C(23) H(33) 3.019 2_665
C(23) H(34) 3.443 2_665
C(24) H(33) 3.506 2_665
C(26) H(10) 3.512 2_666
C(26) H(18) 3.216 1_655
C(27) H(2) 3.406 1_655
C(27) H(10) 2.783 2_666
C(27) H(18) 3.187 1_655
C(28) H(2) 3.361 1_655
C(28) H(3) 3.007 1_655
C(28) H(9) 3.514 2_666
C(28) H(10) 2.883 2_666
C(29) H(3) 3.367 1_655
C(29) H(4) 3.099 2_556
C(29) H(21) 3.040 2_666
C(30) H(3) 3.426 2_556
C(30) H(4) 3.201 2_556
C(30) H(21) 3.497 2_666
C(32) H(17) 3.349 1_655
C(33) H(17) 2.787 1_655
C(33) H(23) 3.463 2_665
C(34) H(5) 2.918 2_555
C(34) H(17) 2.834 1_655
C(35) H(5) 3.221 2_555
C(35) H(6) 3.454 2_555
C(35) H(17) 3.419 1_655
C(35) H(35) 3.292 2_655
C(36) H(35) 3.444 2_655
C(37) H(15) 3.145 1_556
H(2) C(2) 3.565 2_556
H(2) C(27) 3.406 1_455
H(2) C(28) 3.361 1_455
H(2) H(2) 3.453 2_556
H(2) H(27) 3.038 1_455
H(2) H(28) 2.962 1_455
H(3) Pt(1) 3.562 2_556
H(3) Br(1) 3.448 2_556
H(3) C(12) 3.337 2_556
H(3) C(28) 3.007 1_455
H(3) C(29) 3.367 1_455
H(3) C(30) 3.426 2_556
H(3) H(12) 2.397 2_556
H(3) H(28) 2.865 1_455
H(3) H(29) 3.469 1_455
H(3) H(30) 2.583 2_556
H(4) Br(2) 3.367 1_455
H(4) C(21) 3.574 1_445
H(4) C(29) 3.099 2_556
H(4) C(30) 3.201 2_556
H(4) H(11) 3.047 2_556
H(4) H(12) 3.017 2_556
H(4) H(21) 2.950 1_445
H(4) H(22) 3.476 1_445
H(4) H(29) 2.449 2_556
H(4) H(30) 2.656 2_556
H(5) Cl(1) 3.108 2_556
H(5) C(34) 2.918 2_555
H(5) C(35) 3.221 2_555
H(5) H(11) 3.461 2_556
H(5) H(34) 2.515 2_555
H(5) H(35) 3.075 2_555
H(6) Cl(1) 3.349 2_556
H(6) C(15) 3.509 2_555
H(6) C(35) 3.454 2_555
H(6) H(15) 2.591 2_555
H(6) H(35) 3.146 2_555
H(6) H(37) 3.170 2_556
H(8) Cl(2) 3.381 2_566
H(8) Cl(3) 3.538 2_566
H(8) H(27) 2.806 1_455
H(9) Cl(3) 3.228 2_566
H(9) C(28) 3.514 2_666
H(9) H(10) 3.225 2_566
H(9) H(27) 3.281 1_455
H(9) H(28) 2.946 2_666
H(10) Cl(3) 3.036 .
H(10) C(9) 3.580 2_566
H(10) C(26) 3.512 2_666
H(10) C(27) 2.783 2_666
H(10) C(28) 2.883 2_666
H(10) H(9) 3.225 2_566
H(10) H(27) 2.778 2_666
H(10) H(28) 2.939 2_666
H(11) Cl(3) 3.080 .
H(11) C(4) 3.082 2_556
H(11) C(5) 3.342 2_556
H(11) H(4) 3.047 2_556
H(11) H(5) 3.461 2_556
H(11) H(21) 3.433 2_666
H(12) C(2) 3.408 2_556
H(12) C(3) 2.619 2_556
H(12) C(4) 2.970 2_556
H(12) H(3) 2.397 2_556
H(12) H(4) 3.017 2_556
H(14) C(14) 3.498 2_555
H(14) C(15) 3.108 2_555
H(14) H(15) 2.989 2_555
H(15) Br(1) 3.372 2_555
H(15) Cl(1) 3.181 1_554
H(15) C(6) 3.469 2_555
H(15) C(14) 3.184 2_555
H(15) C(37) 3.145 1_554
H(15) H(6) 2.591 2_555
H(15) H(14) 2.989 2_555
H(15) H(37) 2.490 1_554
H(16) Pt(1) 3.598 2_555
H(16) Br(1) 3.416 2_555
H(16) Br(2) 3.189 2_555
H(16) H(22) 3.455 2_565
H(16) H(23) 3.324 2_565
H(16) H(34) 3.396 1_455
H(16) H(36) 2.859 2_555
H(16) H(37) 3.056 1_554
H(17) Cl(2) 3.387 2_566
H(17) C(32) 3.349 1_455
H(17) C(33) 2.787 1_455
H(17) C(34) 2.834 1_455
H(17) C(35) 3.419 1_455
H(17) H(26) 3.272 1_455
H(17) H(33) 2.962 1_455
H(17) H(34) 3.037 1_455
H(17) H(35) 3.149 2_555
H(17) H(36) 3.357 2_555
H(18) C(26) 3.216 1_455
H(18) C(27) 3.187 1_455
H(18) H(26) 2.760 1_455
H(18) H(27) 2.700 1_455
H(18) H(35) 3.510 2_555
H(20) H(21) 3.373 2_666
H(21) C(29) 3.040 2_666
H(21) C(30) 3.497 2_666
H(21) H(4) 2.950 1_665
H(21) H(11) 3.433 2_666
H(21) H(20) 3.373 2_666
H(21) H(29) 2.787 2_666
H(21) H(30) 3.577 2_666
H(22) Br(2) 3.047 1_565
H(22) H(4) 3.476 1_665
H(22) H(16) 3.455 2_565
H(22) H(29) 3.058 2_666
H(22) H(34) 2.904 2_665
H(23) Cl(2) 3.214 1_554
H(23) Cl(2) 3.300 2_566
H(23) C(33) 3.463 2_665
H(23) H(16) 3.324 2_565
H(23) H(33) 2.700 2_665
H(23) H(34) 3.287 2_665
H(24) Cl(1) 3.042 1_554
H(24) H(33) 3.553 2_665
H(26) Cl(3) 3.046 2_666
H(26) C(18) 3.539 1_655
H(26) H(17) 3.272 1_655
H(26) H(18) 2.760 1_655
H(27) Cl(3) 3.259 2_666
H(27) C(2) 3.197 1_655
H(27) C(7) 3.347 1_655
H(27) C(8) 2.795 1_655
H(27) C(9) 3.083 1_655
H(27) C(18) 3.595 1_655
H(27) H(2) 3.038 1_655
H(27) H(8) 2.806 1_655
H(27) H(9) 3.281 1_655
H(27) H(10) 2.778 2_666
H(27) H(18) 2.700 1_655
H(28) Br(1) 3.046 2_656
H(28) C(2) 3.345 1_655
H(28) C(3) 3.299 1_655
H(28) C(9) 3.550 2_666
H(28) C(10) 3.544 2_666
H(28) H(2) 2.962 1_655
H(28) H(3) 2.865 1_655
H(28) H(9) 2.946 2_666
H(28) H(10) 2.939 2_666
H(29) Br(2) 3.110 2_656
H(29) C(4) 3.323 2_556
H(29) C(21) 3.498 2_666
H(29) H(3) 3.469 1_655
H(29) H(4) 2.449 2_556
H(29) H(21) 2.787 2_666
H(29) H(22) 3.058 2_666
H(30) C(3) 3.198 2_556
H(30) C(4) 3.232 2_556
H(30) H(3) 2.583 2_556
H(30) H(4) 2.656 2_556
H(30) H(21) 3.577 2_666
H(32) Cl(1) 3.325 2_666
H(32) Cl(3) 3.384 2_666
H(33) Cl(1) 3.574 1_554
H(33) Cl(1) 3.091 2_666
H(33) Cl(2) 3.504 2_666
H(33) C(23) 3.019 2_665
H(33) C(24) 3.506 2_665
H(33) H(17) 2.962 1_655
H(33) H(23) 2.700 2_665
H(33) H(24) 3.553 2_665
H(34) Br(2) 3.134 2_655
H(34) C(5) 3.275 2_555
H(34) C(22) 3.234 2_665
H(34) C(23) 3.443 2_665
H(34) H(5) 2.515 2_555
H(34) H(16) 3.396 1_655
H(34) H(17) 3.037 1_655
H(34) H(22) 2.904 2_665
H(34) H(23) 3.287 2_665
H(35) C(5) 3.350 2_555
H(35) C(6) 3.396 2_555
H(35) C(17) 3.239 2_555
H(35) C(18) 3.459 2_555
H(35) C(35) 3.292 2_655
H(35) C(36) 3.444 2_655
H(35) H(5) 3.075 2_555
H(35) H(6) 3.146 2_555
H(35) H(17) 3.149 2_555
H(35) H(18) 3.510 2_555
H(35) H(35) 3.229 2_655
H(35) H(36) 3.496 2_655
H(36) C(15) 3.512 2_555
H(36) C(16) 2.920 2_555
H(36) C(17) 3.220 2_555
H(36) H(16) 2.859 2_555
H(36) H(17) 3.357 2_555
H(36) H(35) 3.496 2_655
H(37) Br(1) 2.627 2_556
H(37) C(15) 3.047 1_556
H(37) C(16) 3.340 1_556
H(37) H(6) 3.170 2_556
H(37) H(15) 2.490 1_556
H(37) H(16) 3.056 1_556

loop_
_geom_torsion_atom_site_label_1
_geom_torsion_atom_site_label_2
_geom_torsion_atom_site_label_3
_geom_torsion_atom_site_label_4
_geom_torsion
Br(1) Pt(1) P(1) C(1) 6.76(16)
Br(1) Pt(1) P(1) C(7) 125.75(16)
Br(1) Pt(1) P(1) C(13) -109.35(14)
Br(1) Pt(1) P(2) C(19) -141.2(2)
Br(1) Pt(1) P(2) C(25) -23.1(2)
Br(1) Pt(1) P(2) C(31) 95.9(2)
Br(2) Pt(1) P(2) C(19) -170.95(17)
Br(2) Pt(1) P(2) C(25) -52.91(16)
Br(2) Pt(1) P(2) C(31) 66.08(17)
P(1) Pt(1) P(2) C(19) 10.89(17)
P(1) Pt(1) P(2) C(25) 128.93(17)
P(1) Pt(1) P(2) C(31) -112.08(18)
P(2) Pt(1) P(1) C(1) -168.41(16)
P(2) Pt(1) P(1) C(7) -49.43(16)
P(2) Pt(1) P(1) C(13) 75.47(14)
Pt(1) P(1) C(1) C(2) 105.7(4)
Pt(1) P(1) C(1) C(6) -76.5(4)
Pt(1) P(1) C(7) C(8) 137.2(3)
Pt(1) P(1) C(7) C(12) -47.9(4)
Pt(1) P(1) C(13) C(14) -5.3(3)
Pt(1) P(1) C(13) C(18) 169.0(3)
C(1) P(1) C(7) C(8) -95.7(4)
C(1) P(1) C(7) C(12) 79.2(4)
C(7) P(1) C(1) C(2) -19.2(5)
C(7) P(1) C(1) C(6) 158.7(4)
C(1) P(1) C(13) C(14) -130.9(3)
C(1) P(1) C(13) C(18) 43.4(3)
C(13) P(1) C(1) C(2) -131.2(4)
C(13) P(1) C(1) C(6) 46.7(4)
C(7) P(1) C(13) C(14) 122.2(3)
C(7) P(1) C(13) C(18) -63.5(3)
C(13) P(1) C(7) C(8) 9.9(4)
C(13) P(1) C(7) C(12) -175.3(3)
Pt(1) P(2) C(19) C(20) 102.5(3)
Pt(1) P(2) C(19) C(24) -81.2(3)
Pt(1) P(2) C(25) C(26) 140.1(3)
Pt(1) P(2) C(25) C(30) -40.0(4)
Pt(1) P(2) C(31) C(32) 171.0(3)
Pt(1) P(2) C(31) C(36) -8.5(4)
C(19) P(2) C(25) C(26) -89.5(4)
C(19) P(2) C(25) C(30) 90.5(4)
C(25) P(2) C(19) C(20) -17.5(4)
C(25) P(2) C(19) C(24) 158.8(3)
C(19) P(2) C(31) C(32) 36.9(4)
C(19) P(2) C(31) C(36) -142.6(4)
C(31) P(2) C(19) C(20) -128.3(4)
C(31) P(2) C(19) C(24) 48.0(4)
C(25) P(2) C(31) C(32) -70.3(4)
C(25) P(2) C(31) C(36) 110.2(4)
C(31) P(2) C(25) C(26) 16.3(4)
C(31) P(2) C(25) C(30) -163.7(3)
P(1) C(1) C(2) C(3) 176.5(4)
P(1) C(1) C(6) C(5) -177.6(4)
C(2) C(1) C(6) C(5) 0.4(7)
C(6) C(1) C(2) C(3) -1.4(8)
C(1) C(2) C(3) C(4) 0.9(8)
C(2) C(3) C(4) C(5) 0.6(8)
C(3) C(4) C(5) C(6) -1.6(8)
C(4) C(5) C(6) C(1) 1.1(8)
P(1) C(7) C(8) C(9) 173.9(3)
P(1) C(7) C(12) C(11) -173.6(4)
C(8) C(7) C(12) C(11) 1.6(7)
C(12) C(7) C(8) C(9) -0.8(7)
C(7) C(8) C(9) C(10) -0.7(7)
C(8) C(9) C(10) C(11) 1.2(8)
C(9) C(10) C(11) C(12) -0.4(7)
C(10) C(11) C(12) C(7) -1.0(7)
P(1) C(13) C(14) C(15) 175.2(3)
P(1) C(13) C(18) C(17) -175.6(3)
C(14) C(13) C(18) C(17) -1.2(6)
C(18) C(13) C(14) C(15) 0.8(6)
C(13) C(14) C(15) C(16) -0.1(5)
C(14) C(15) C(16) C(17) -0.3(5)
C(15) C(16) C(17) C(18) -0.0(6)
C(16) C(17) C(18) C(13) 0.8(6)
P(2) C(19) C(20) C(21) 176.1(4)
P(2) C(19) C(24) C(23) -176.2(3)
C(20) C(19) C(24) C(23) 0.2(5)
C(24) C(19) C(20) C(21) -0.2(5)
C(19) C(20) C(21) C(22) -0.1(7)
C(20) C(21) C(22) C(23) 0.4(7)
C(21) C(22) C(23) C(24) -0.4(8)
C(22) C(23) C(24) C(19) 0.1(5)
P(2) C(25) C(26) C(27) 179.0(3)
P(2) C(25) C(30) C(29) -178.9(3)
C(26) C(25) C(30) C(29) 1.0(7)
C(30) C(25) C(26) C(27) -1.0(7)
C(25) C(26) C(27) C(28) 0.1(6)
C(26) C(27) C(28) C(29) 0.7(7)
C(27) C(28) C(29) C(30) -0.6(7)
C(28) C(29) C(30) C(25) -0.3(6)
P(2) C(31) C(32) C(33) 178.6(3)
P(2) C(31) C(36) C(35) -178.7(3)
C(32) C(31) C(36) C(35) 1.8(7)
C(36) C(31) C(32) C(33) -1.9(7)
C(31) C(32) C(33) C(34) 1.1(7)
C(32) C(33) C(34) C(35) -0.2(5)
C(33) C(34) C(35) C(36) 0.1(6)
C(34) C(35) C(36) C(31) -0.9(7)
